data_4089349
loop_
_publ_author_name
'Vela, Javier'
'Zhu, Liwei'
'Flaschenriem, Christine J.'
'Brennessel, William W.'
'Lachicotte, Rene J.'
'Holland, Patrick L.'

_publ_section_title
;
 Macrocyclic Binucleating \b-Diketiminate Ligands and their Lithium,
 Aluminum, and Zinc Complexes.
;
_journal_issue 14
_journal_name_full Organometallics
_journal_page_first 3416
_journal_page_last 3423
_journal_paper_doi 10.1021/om0700258
_journal_volume 26
_journal_year 2007
_chemical_absolute_configuration unk
_chemical_formula_moiety 'C38 H54 Li2 N4 O3'
_chemical_formula_sum 'C38 H54 Li2 N4 O3'
_chemical_formula_weight 628.73
_chemical_name_common holjv11
_space_group_IT_number 19
_space_group_name_Hall 'P 2ac 2ab'
_space_group_name_H-M_alt 'P 21 21 21'
_symmetry_cell_setting orthorhombic
_symmetry_space_group_name_H-M 'P 21 21 21'
_atom_sites_solution_hydrogens geom
_atom_sites_solution_primary direct
_atom_sites_solution_secondary difmap
_audit_creation_method SHELXL-97
_cell_angle_alpha 90.00
_cell_angle_beta 90.00
_cell_angle_gamma 90.00
_cell_formula_units_Z 4
_cell_length_a 9.0355(7)
_cell_length_b 15.7467(12)
_cell_length_c 25.570(2)
_cell_measurement_reflns_used 4636
_cell_measurement_temperature 193(2)
_cell_volume 3638.1(5)
_computing_cell_refinement 'SAINT (Bruker, 2003)'
_computing_data_collection 'SMART (Bruker, 2003)'
_computing_data_reduction 'SAINT (Bruker, 2003)'
_computing_molecular_graphics 'SHELXTL (Bruker, 2000)'
_computing_publication_material 'SHELXTL (Bruker, 2000)'
_computing_structure_refinement 'SHELXL-97 (Sheldrick, 1997)'
_computing_structure_solution 'SHELXS-97 (Sheldrick, 1997)'
_diffrn_ambient_temperature 193(2)
_diffrn_measured_fraction_theta_full 0.989
_diffrn_measured_fraction_theta_max 0.989
_diffrn_measurement_device_type 'Siemens SMART CCD Platform'
_diffrn_measurement_method 'area detector, \w scans per \f'
_diffrn_radiation_monochromator graphite
_diffrn_radiation_source 'normal-focus sealed tube'
_diffrn_radiation_type MoK\a
_diffrn_radiation_wavelength 0.71073
_diffrn_reflns_av_R_equivalents 0.0407
_diffrn_reflns_av_sigmaI/netI 0.0403
_diffrn_reflns_limit_h_max 11
_diffrn_reflns_limit_h_min -11
_diffrn_reflns_limit_k_max 21
_diffrn_reflns_limit_k_min -20
_diffrn_reflns_limit_l_max 15
_diffrn_reflns_limit_l_min -33
_diffrn_reflns_number 24145
_diffrn_reflns_theta_full 28.30
_diffrn_reflns_theta_max 28.30
_diffrn_reflns_theta_min 1.52
_exptl_absorpt_coefficient_mu 0.072
_exptl_absorpt_correction_T_max 0.9830
_exptl_absorpt_correction_T_min 0.9788
_exptl_absorpt_correction_type multi-scan
_exptl_absorpt_process_details 'SADABS (Blessing, 1995)'
_exptl_crystal_colour colorless
_exptl_crystal_density_diffrn 1.148
_exptl_crystal_density_method 'not measured'
_exptl_crystal_description block
_exptl_crystal_F_000 1360
_exptl_crystal_size_max 0.30
_exptl_crystal_size_mid 0.26
_exptl_crystal_size_min 0.24
_refine_diff_density_max 0.229
_refine_diff_density_min -0.187
_refine_diff_density_rms 0.034
_refine_ls_extinction_method none
_refine_ls_goodness_of_fit_ref 1.018
_refine_ls_hydrogen_treatment constr
_refine_ls_matrix_type full
_refine_ls_number_parameters 428
_refine_ls_number_reflns 4991
_refine_ls_number_restraints 0
_refine_ls_restrained_S_all 1.018
_refine_ls_R_factor_all 0.0949
_refine_ls_R_factor_gt 0.0580
_refine_ls_shift/su_max 0.000
_refine_ls_shift/su_mean 0.000
_refine_ls_structure_factor_coef Fsqd
_refine_ls_weighting_details 'calc w=1/[\s^2^(Fo^2^)+(0.0736P)^2^+0.2967P] where P=(Fo^2^+2Fc^2^)/3'
_refine_ls_weighting_scheme calc
_refine_ls_wR_factor_gt 0.1285
_refine_ls_wR_factor_ref 0.1421
_reflns_number_gt 3362
_reflns_number_total 4991
_reflns_threshold_expression >2sigma(I)
_cod_data_source_file om0700258-file003.cif
_cod_data_source_block pBinLi2(THF)3
_cod_original_cell_volume 3638.2(5)
_cod_database_code 4089349

loop_
_symmetry_equiv_pos_as_xyz
'x, y, z'
'-x+1/2, -y, z+1/2'
'x+1/2, -y+1/2, -z'
'-x, y+1/2, -z+1/2'

loop_
_atom_site_label
_atom_site_type_symbol
_atom_site_fract_x
_atom_site_fract_y
_atom_site_fract_z
_atom_site_U_iso_or_equiv
_atom_site_adp_type
_atom_site_occupancy
_atom_site_symmetry_multiplicity
_atom_site_calc_flag
_atom_site_refinement_flags
Li1 Li 0.3598(6) 0.5451(3) 0.9004(2) 0.0463(12) Uani 1 1 d .
Li2 Li 0.4333(6) 0.5774(3) 0.6660(2) 0.0456(12) Uani 1 1 d .
N1 N 0.5693(3) 0.57245(17) 0.90594(10) 0.0455(6) Uani 1 1 d .
N2 N 0.2835(3) 0.65905(16) 0.89169(9) 0.0433(6) Uani 1 1 d .
N3 N 0.6253(3) 0.56916(14) 0.63348(10) 0.0418(6) Uani 1 1 d .
N4 N 0.3509(3) 0.66528(15) 0.62278(10) 0.0464(6) Uani 1 1 d .
O1 O 0.2730(3) 0.50634(15) 0.97024(9) 0.0622(6) Uani 1 1 d .
O2 O 0.2946(3) 0.44555(14) 0.85906(10) 0.0628(7) Uani 1 1 d .
O3 O 0.3388(2) 0.47559(12) 0.69041(9) 0.0495(5) Uani 1 1 d .
C1 C 0.6049(3) 0.6474(2) 0.92488(12) 0.0462(8) Uani 1 1 d .
C2 C 0.5024(4) 0.7124(2) 0.93412(12) 0.0504(8) Uani 1 1 d .
H2A H 0.5355 0.7569 0.9563 0.060 Uiso 1 1 calc R
C3 C 0.3564(4) 0.72074(19) 0.91492(12) 0.0460(8) Uani 1 1 d .
C4 C 0.7668(4) 0.6702(3) 0.93640(16) 0.0715(11) Uani 1 1 d .
H4A H 0.8131 0.6241 0.9563 0.107 Uiso 1 1 calc R
H4B H 0.7706 0.7227 0.9569 0.107 Uiso 1 1 calc R
H4C H 0.8201 0.6782 0.9034 0.107 Uiso 1 1 calc R
C5 C 0.2874(5) 0.8092(2) 0.92083(15) 0.0685(11) Uani 1 1 d .
H5A H 0.1970 0.8051 0.9418 0.103 Uiso 1 1 calc R
H5B H 0.2633 0.8319 0.8862 0.103 Uiso 1 1 calc R
H5C H 0.3580 0.8471 0.9383 0.103 Uiso 1 1 calc R
C6 C 0.1441(4) 0.6764(2) 0.86490(13) 0.0521(8) Uani 1 1 d .
H6A H 0.1000 0.7288 0.8796 0.062 Uiso 1 1 calc R
H6B H 0.0745 0.6291 0.8716 0.062 Uiso 1 1 calc R
C7 C 0.1622(3) 0.68727(16) 0.80640(12) 0.0415(7) Uani 1 1 d .
C8 C 0.2953(3) 0.71480(19) 0.78462(12) 0.0440(7) Uani 1 1 d .
H8A H 0.3765 0.7277 0.8068 0.053 Uiso 1 1 calc R
C9 C 0.3103(3) 0.72351(19) 0.73098(12) 0.0451(7) Uani 1 1 d .
H9A H 0.4017 0.7431 0.7171 0.054 Uiso 1 1 calc R
C10 C 0.1957(3) 0.70437(17) 0.69726(12) 0.0428(7) Uani 1 1 d .
C11 C 0.0632(4) 0.67835(19) 0.71928(14) 0.0495(8) Uani 1 1 d .
H11A H -0.0185 0.6666 0.6970 0.059 Uiso 1 1 calc R
C12 C 0.0465(3) 0.6690(2) 0.77253(14) 0.0498(8) Uani 1 1 d .
H12A H -0.0453 0.6498 0.7862 0.060 Uiso 1 1 calc R
C13 C 0.2171(4) 0.7116(2) 0.63891(12) 0.0533(8) Uani 1 1 d .
H13A H 0.1298 0.6879 0.6206 0.064 Uiso 1 1 calc R
H13B H 0.2265 0.7722 0.6290 0.064 Uiso 1 1 calc R
C14 C 0.4063(4) 0.68091(19) 0.57592(13) 0.0521(8) Uani 1 1 d .
C15 C 0.5347(4) 0.6421(2) 0.55705(13) 0.0544(9) Uani 1 1 d .
H15A H 0.5541 0.6502 0.5209 0.065 Uiso 1 1 calc R
C16 C 0.6391(4) 0.59264(19) 0.58415(12) 0.0484(8) Uani 1 1 d .
C17 C 0.3316(5) 0.7431(2) 0.53889(14) 0.0702(11) Uani 1 1 d .
H17A H 0.2282 0.7263 0.5338 0.105 Uiso 1 1 calc R
H17B H 0.3831 0.7426 0.5052 0.105 Uiso 1 1 calc R
H17C H 0.3355 0.8003 0.5539 0.105 Uiso 1 1 calc R
C18 C 0.7773(5) 0.5685(2) 0.55337(15) 0.0710(11) Uani 1 1 d .
H18A H 0.7909 0.5068 0.5546 0.106 Uiso 1 1 calc R
H18B H 0.8637 0.5966 0.5688 0.106 Uiso 1 1 calc R
H18C H 0.7660 0.5867 0.5169 0.106 Uiso 1 1 calc R
C19 C 0.7492(4) 0.5265(2) 0.65885(12) 0.0484(8) Uani 1 1 d .
H19A H 0.8421 0.5567 0.6501 0.058 Uiso 1 1 calc R
H19B H 0.7571 0.4678 0.6452 0.058 Uiso 1 1 calc R
C20 C 0.7314(3) 0.52359(18) 0.71756(11) 0.0390(7) Uani 1 1 d .
C21 C 0.7828(3) 0.45510(19) 0.74637(14) 0.0478(8) Uani 1 1 d .
H21A H 0.8287 0.4088 0.7289 0.057 Uiso 1 1 calc R
C22 C 0.7681(3) 0.45328(19) 0.80018(13) 0.0484(8) Uani 1 1 d .
H22A H 0.8059 0.4059 0.8189 0.058 Uiso 1 1 calc R
C23 C 0.7003(3) 0.51806(18) 0.82755(12) 0.0389(7) Uani 1 1 d .
C24 C 0.6473(3) 0.58639(17) 0.79877(12) 0.0428(7) Uani 1 1 d .
H24A H 0.5988 0.6318 0.8162 0.051 Uiso 1 1 calc R
C25 C 0.6644(3) 0.58919(17) 0.74467(12) 0.0414(7) Uani 1 1 d .
H25A H 0.6293 0.6372 0.7260 0.050 Uiso 1 1 calc R
C26 C 0.6846(3) 0.5157(2) 0.88651(13) 0.0496(8) Uani 1 1 d .
H26A H 0.6615 0.4569 0.8975 0.059 Uiso 1 1 calc R
H26B H 0.7803 0.5317 0.9026 0.059 Uiso 1 1 calc R
C27 C 0.1599(5) 0.5543(3) 0.99744(16) 0.0876(14) Uani 1 1 d .
H27A H 0.0624 0.5265 0.9931 0.105 Uiso 1 1 calc R
H27B H 0.1537 0.6125 0.9830 0.105 Uiso 1 1 calc R
C28 C 0.2004(6) 0.5572(3) 1.05294(18) 0.0914(15) Uani 1 1 d .
H28A H 0.1403 0.5167 1.0736 0.110 Uiso 1 1 calc R
H28B H 0.1867 0.6150 1.0674 0.110 Uiso 1 1 calc R
C29 C 0.3589(6) 0.5326(4) 1.0532(2) 0.1059(17) Uani 1 1 d .
H29A H 0.4230 0.5834 1.0506 0.127 Uiso 1 1 calc R
H29B H 0.3840 0.5015 1.0857 0.127 Uiso 1 1 calc R
C30 C 0.3776(5) 0.4777(3) 1.00716(15) 0.0765(12) Uani 1 1 d .
H30A H 0.4793 0.4827 0.9930 0.092 Uiso 1 1 calc R
H30B H 0.3590 0.4176 1.0164 0.092 Uiso 1 1 calc R
C31 C 0.3763(5) 0.3682(3) 0.8625(2) 0.0894(14) Uani 1 1 d .
H31A H 0.4249 0.3634 0.8971 0.107 Uiso 1 1 calc R
H31B H 0.4532 0.3659 0.8350 0.107 Uiso 1 1 calc R
C32 C 0.2682(7) 0.2998(3) 0.8553(3) 0.121(2) Uani 1 1 d .
H32A H 0.2980 0.2479 0.8745 0.145 Uiso 1 1 calc R
H32B H 0.2553 0.2859 0.8178 0.145 Uiso 1 1 calc R
C33 C 0.1320(7) 0.3370(4) 0.8776(3) 0.136(2) Uani 1 1 d .
H33A H 0.1294 0.3296 0.9160 0.163 Uiso 1 1 calc R
H33B H 0.0429 0.3101 0.8622 0.163 Uiso 1 1 calc R
C34 C 0.1398(4) 0.4281(3) 0.86349(19) 0.0806(12) Uani 1 1 d .
H34A H 0.0886 0.4389 0.8299 0.097 Uiso 1 1 calc R
H34B H 0.0941 0.4636 0.8910 0.097 Uiso 1 1 calc R
C35 C 0.1941(5) 0.4630(2) 0.7099(2) 0.0850(14) Uani 1 1 d .
H35A H 0.1233 0.5017 0.6925 0.102 Uiso 1 1 calc R
H35B H 0.1908 0.4735 0.7481 0.102 Uiso 1 1 calc R
C36 C 0.1567(5) 0.3723(2) 0.6982(2) 0.0786(12) Uani 1 1 d .
H36A H 0.0995 0.3680 0.6652 0.094 Uiso 1 1 calc R
H36B H 0.0977 0.3471 0.7269 0.094 Uiso 1 1 calc R
C37 C 0.3034(4) 0.3281(2) 0.69303(17) 0.0686(10) Uani 1 1 d .
H37A H 0.3180 0.2872 0.7219 0.082 Uiso 1 1 calc R
H37B H 0.3097 0.2973 0.6594 0.082 Uiso 1 1 calc R
C38 C 0.4159(4) 0.3970(2) 0.69541(19) 0.0728(11) Uani 1 1 d .
H38A H 0.4697 0.3949 0.7291 0.087 Uiso 1 1 calc R
H38B H 0.4885 0.3905 0.6667 0.087 Uiso 1 1 calc R

loop_
_atom_site_aniso_label
_atom_site_aniso_U_11
_atom_site_aniso_U_22
_atom_site_aniso_U_33
_atom_site_aniso_U_23
_atom_site_aniso_U_13
_atom_site_aniso_U_12
Li1 0.038(3) 0.042(3) 0.058(3) 0.003(2) 0.000(2) -0.001(2)
Li2 0.039(3) 0.044(3) 0.055(3) 0.004(2) 0.000(2) 0.000(2)
N1 0.0353(13) 0.0506(15) 0.0505(15) 0.0088(12) 0.0012(12) 0.0014(12)
N2 0.0385(13) 0.0464(14) 0.0449(14) 0.0076(12) 0.0070(12) 0.0064(12)
N3 0.0412(14) 0.0347(12) 0.0495(15) -0.0027(11) 0.0031(12) -0.0029(11)
N4 0.0534(15) 0.0377(13) 0.0482(16) -0.0016(11) -0.0056(13) 0.0051(12)
O1 0.0532(14) 0.0762(16) 0.0572(14) 0.0142(12) 0.0041(12) 0.0053(13)
O2 0.0515(14) 0.0504(13) 0.0866(18) -0.0075(12) 0.0064(13) -0.0044(11)
O3 0.0450(12) 0.0360(10) 0.0675(14) 0.0084(10) 0.0052(11) 0.0005(10)
C1 0.0425(17) 0.057(2) 0.0392(17) 0.0050(15) -0.0002(13) -0.0081(15)
C2 0.058(2) 0.0457(17) 0.0475(19) -0.0045(15) 0.0060(16) -0.0124(16)
C3 0.058(2) 0.0380(15) 0.0423(17) 0.0044(13) 0.0171(16) 0.0005(16)
C4 0.050(2) 0.086(3) 0.079(3) -0.004(2) -0.0074(19) -0.016(2)
C5 0.082(3) 0.0466(19) 0.077(2) -0.0026(17) 0.015(2) 0.0129(19)
C6 0.0412(17) 0.0502(17) 0.065(2) 0.0079(16) 0.0147(16) 0.0079(15)
C7 0.0355(15) 0.0320(14) 0.0570(19) 0.0043(13) 0.0021(15) 0.0081(12)
C8 0.0344(15) 0.0475(17) 0.0500(19) 0.0027(14) -0.0039(14) -0.0033(14)
C9 0.0375(17) 0.0442(16) 0.053(2) 0.0024(14) -0.0007(14) -0.0011(14)
C10 0.0415(17) 0.0321(14) 0.0550(19) -0.0020(13) -0.0074(15) 0.0123(13)
C11 0.0427(18) 0.0429(17) 0.063(2) -0.0097(15) -0.0106(16) 0.0064(14)
C12 0.0276(15) 0.0443(17) 0.077(2) -0.0002(16) 0.0024(15) 0.0049(13)
C13 0.060(2) 0.0459(17) 0.054(2) -0.0037(15) -0.0141(17) 0.0119(17)
C14 0.071(2) 0.0370(16) 0.049(2) 0.0028(14) -0.0049(18) -0.0018(16)
C15 0.071(2) 0.0477(18) 0.0443(18) 0.0057(15) 0.0080(17) -0.0023(18)
C16 0.057(2) 0.0398(15) 0.0482(19) -0.0033(14) 0.0118(16) -0.0093(16)
C17 0.100(3) 0.056(2) 0.055(2) 0.0088(17) -0.014(2) 0.011(2)
C18 0.075(3) 0.067(2) 0.071(2) 0.0055(19) 0.031(2) -0.001(2)
C19 0.0400(17) 0.0439(17) 0.061(2) -0.0121(15) 0.0032(15) -0.0006(14)
C20 0.0286(14) 0.0363(16) 0.0520(18) -0.0055(13) -0.0031(13) -0.0041(12)
C21 0.0353(15) 0.0387(16) 0.069(2) -0.0088(15) 0.0043(15) 0.0058(13)
C22 0.0367(16) 0.0393(16) 0.069(2) 0.0079(15) -0.0027(16) 0.0073(13)
C23 0.0239(13) 0.0413(16) 0.0516(18) 0.0043(13) -0.0009(12) -0.0026(12)
C24 0.0399(16) 0.0343(14) 0.0542(19) -0.0025(13) -0.0003(14) 0.0052(14)
C25 0.0430(16) 0.0306(13) 0.0505(18) -0.0015(12) -0.0068(14) 0.0038(13)
C26 0.0332(15) 0.0559(19) 0.060(2) 0.0122(16) -0.0030(14) 0.0052(14)
C27 0.063(2) 0.117(4) 0.083(3) 0.040(3) 0.023(2) 0.029(3)
C28 0.117(4) 0.079(3) 0.078(3) -0.001(2) -0.001(3) 0.034(3)
C29 0.087(3) 0.141(5) 0.090(3) -0.010(3) -0.006(3) 0.024(4)
C30 0.082(3) 0.085(3) 0.062(2) 0.023(2) 0.001(2) 0.024(2)
C31 0.070(3) 0.062(2) 0.136(4) -0.026(3) -0.015(3) 0.013(2)
C32 0.128(5) 0.046(2) 0.189(6) 0.002(3) -0.078(5) -0.005(3)
C33 0.109(5) 0.114(4) 0.184(6) 0.020(5) 0.009(4) -0.058(4)
C34 0.047(2) 0.089(3) 0.106(3) -0.021(3) -0.006(2) -0.011(2)
C35 0.072(3) 0.052(2) 0.130(4) 0.010(2) 0.046(3) 0.005(2)
C36 0.054(2) 0.052(2) 0.130(4) 0.020(2) 0.006(2) -0.0038(19)
C37 0.072(2) 0.0421(18) 0.092(3) 0.0047(19) 0.013(2) 0.0036(18)
C38 0.050(2) 0.049(2) 0.119(3) 0.023(2) -0.003(2) 0.0050(17)

loop_
_atom_type_symbol
_atom_type_description
_atom_type_scat_dispersion_real
_atom_type_scat_dispersion_imag
_atom_type_scat_source
C C 0.0033 0.0000 'International Tables Vol C Tables 4.2.6.8 and 6.1.1.4'
H H 0.0000 0.0000 'International Tables Vol C Tables 4.2.6.8 and 6.1.1.4'
Li Li -0.0003 0.0000 'International Tables Vol C Tables 4.2.6.8 and 6.1.1.4'
N N 0.0061 0.0000 'International Tables Vol C Tables 4.2.6.8 and 6.1.1.4'
O O 0.0106 0.0000 'International Tables Vol C Tables 4.2.6.8 and 6.1.1.4'

loop_
_geom_angle_atom_site_label_1
_geom_angle_atom_site_label_2
_geom_angle_atom_site_label_3
_geom_angle
N2 Li1 N1 98.6(2)
N2 Li1 O2 124.5(3)
N1 Li1 O2 120.2(3)
N2 Li1 O1 103.9(3)
N1 Li1 O1 112.0(3)
O2 Li1 O1 96.6(2)
N2 Li1 C3 24.84(12)
N1 Li1 C3 77.40(19)
O2 Li1 C3 148.5(3)
O1 Li1 C3 100.1(2)
N4 Li2 O3 128.0(3)
N4 Li2 N3 98.6(3)
O3 Li2 N3 118.9(3)
C1 N1 C26 120.0(3)
C1 N1 Li1 117.6(3)
C26 N1 Li1 122.3(3)
C3 N2 C6 120.4(3)
C3 N2 Li1 117.0(3)
C6 N2 Li1 122.4(3)
C16 N3 C19 118.8(3)
C16 N3 Li2 118.6(3)
C19 N3 Li2 122.0(2)
C14 N4 C13 118.3(3)
C14 N4 Li2 120.6(3)
C13 N4 Li2 121.0(3)
C30 O1 C27 108.6(3)
C30 O1 Li1 115.1(3)
C27 O1 Li1 122.3(3)
C31 O2 C34 109.7(3)
C31 O2 Li1 119.2(3)
C34 O2 Li1 113.7(3)
C35 O3 C38 107.4(3)
C35 O3 Li2 130.0(3)
C38 O3 Li2 122.4(2)
N1 C1 C2 123.8(3)
N1 C1 C4 120.9(3)
C2 C1 C4 115.3(3)
C1 C2 C3 128.8(3)
C1 C2 H2A 115.6
C3 C2 H2A 115.6
N2 C3 C2 123.7(3)
N2 C3 C5 120.8(3)
C2 C3 C5 115.5(3)
N2 C3 Li1 38.15(17)
C2 C3 Li1 86.8(2)
C5 C3 Li1 156.6(3)
C1 C4 H4A 109.5
C1 C4 H4B 109.5
H4A C4 H4B 109.5
C1 C4 H4C 109.5
H4A C4 H4C 109.5
H4B C4 H4C 109.5
C3 C5 H5A 109.5
C3 C5 H5B 109.5
H5A C5 H5B 109.5
C3 C5 H5C 109.5
H5A C5 H5C 109.5
H5B C5 H5C 109.5
N2 C6 C7 113.1(2)
N2 C6 H6A 109.0
C7 C6 H6A 109.0
N2 C6 H6B 109.0
C7 C6 H6B 109.0
H6A C6 H6B 107.8
C12 C7 C8 117.7(3)
C12 C7 C6 120.8(3)
C8 C7 C6 121.5(3)
C9 C8 C7 120.7(3)
C9 C8 H8A 119.6
C7 C8 H8A 119.6
C10 C9 C8 121.5(3)
C10 C9 H9A 119.2
C8 C9 H9A 119.2
C9 C10 C11 117.3(3)
C9 C10 C13 120.3(3)
C11 C10 C13 122.4(3)
C12 C11 C10 121.9(3)
C12 C11 H11A 119.1
C10 C11 H11A 119.1
C11 C12 C7 120.8(3)
C11 C12 H12A 119.6
C7 C12 H12A 119.6
N4 C13 C10 110.2(2)
N4 C13 H13A 109.6
C10 C13 H13A 109.6
N4 C13 H13B 109.6
C10 C13 H13B 109.6
H13A C13 H13B 108.1
N4 C14 C15 123.1(3)
N4 C14 C17 121.1(3)
C15 C14 C17 115.8(3)
C14 C15 C16 129.0(3)
C14 C15 H15A 115.5
C16 C15 H15A 115.5
N3 C16 C15 124.2(3)
N3 C16 C18 120.1(3)
C15 C16 C18 115.7(3)
C14 C17 H17A 109.5
C14 C17 H17B 109.5
H17A C17 H17B 109.5
C14 C17 H17C 109.5
H17A C17 H17C 109.5
H17B C17 H17C 109.5
C16 C18 H18A 109.5
C16 C18 H18B 109.5
H18A C18 H18B 109.5
C16 C18 H18C 109.5
H18A C18 H18C 109.5
H18B C18 H18C 109.5
N3 C19 C20 112.0(2)
N3 C19 H19A 109.2
C20 C19 H19A 109.2
N3 C19 H19B 109.2
C20 C19 H19B 109.2
H19A C19 H19B 107.9
C25 C20 C21 117.5(3)
C25 C20 C19 121.5(3)
C21 C20 C19 121.1(3)
C22 C21 C20 120.9(3)
C22 C21 H21A 119.6
C20 C21 H21A 119.6
C23 C22 C21 122.1(3)
C23 C22 H22A 118.9
C21 C22 H22A 118.9
C22 C23 C24 117.2(3)
C22 C23 C26 121.9(3)
C24 C23 C26 121.0(3)
C23 C24 C25 120.8(3)
C23 C24 H24A 119.6
C25 C24 H24A 119.6
C20 C25 C24 121.5(3)
C20 C25 H25A 119.2
C24 C25 H25A 119.2
N1 C26 C23 113.0(2)
N1 C26 H26A 109.0
C23 C26 H26A 109.0
N1 C26 H26B 109.0
C23 C26 H26B 109.0
H26A C26 H26B 107.8
O1 C27 C28 107.8(3)
O1 C27 H27A 110.2
C28 C27 H27A 110.2
O1 C27 H27B 110.2
C28 C27 H27B 110.2
H27A C27 H27B 108.5
C27 C28 C29 103.7(4)
C27 C28 H28A 111.0
C29 C28 H28A 111.0
C27 C28 H28B 111.0
C29 C28 H28B 111.0
H28A C28 H28B 109.0
C30 C29 C28 105.1(4)
C30 C29 H29A 110.7
C28 C29 H29A 110.7
C30 C29 H29B 110.7
C28 C29 H29B 110.7
H29A C29 H29B 108.8
O1 C30 C29 105.7(3)
O1 C30 H30A 110.6
C29 C30 H30A 110.6
O1 C30 H30B 110.6
C29 C30 H30B 110.6
H30A C30 H30B 108.7
O2 C31 C32 105.9(4)
O2 C31 H31A 110.6
C32 C31 H31A 110.6
O2 C31 H31B 110.6
C32 C31 H31B 110.6
H31A C31 H31B 108.7
C31 C32 C33 102.5(4)
C31 C32 H32A 111.3
C33 C32 H32A 111.3
C31 C32 H32B 111.3
C33 C32 H32B 111.3
H32A C32 H32B 109.2
C32 C33 C34 104.5(4)
C32 C33 H33A 110.9
C34 C33 H33A 110.9
C32 C33 H33B 110.9
C34 C33 H33B 110.9
H33A C33 H33B 108.9
O2 C34 C33 104.6(4)
O2 C34 H34A 110.8
C33 C34 H34A 110.8
O2 C34 H34B 110.8
C33 C34 H34B 110.8
H34A C34 H34B 108.9
O3 C35 C36 105.8(3)
O3 C35 H35A 110.6
C36 C35 H35A 110.6
O3 C35 H35B 110.6
C36 C35 H35B 110.6
H35A C35 H35B 108.7
C35 C36 C37 105.1(3)
C35 C36 H36A 110.7
C37 C36 H36A 110.7
C35 C36 H36B 110.7
C37 C36 H36B 110.7
H36A C36 H36B 108.8
C38 C37 C36 105.2(3)
C38 C37 H37A 110.7
C36 C37 H37A 110.7
C38 C37 H37B 110.7
C36 C37 H37B 110.7
H37A C37 H37B 108.8
O3 C38 C37 107.2(3)
O3 C38 H38A 110.3
C37 C38 H38A 110.3
O3 C38 H38B 110.3
C37 C38 H38B 110.3
H38A C38 H38B 108.5

loop_
_geom_bond_atom_site_label_1
_geom_bond_atom_site_label_2
_geom_bond_distance
Li1 N2 1.935(6)
Li1 N1 1.946(6)
Li1 O2 1.981(6)
Li1 O1 2.044(6)
Li1 C3 2.790(6)
Li2 N4 1.921(6)
Li2 O3 1.921(5)
Li2 N3 1.929(6)
N1 C1 1.315(4)
N1 C26 1.460(4)
N2 C3 1.316(4)
N2 C6 1.459(4)
N3 C16 1.320(4)
N3 C19 1.458(4)
N4 C14 1.322(4)
N4 C13 1.471(4)
O1 C30 1.410(4)
O1 C27 1.448(5)
O2 C31 1.427(5)
O2 C34 1.430(5)
O3 C35 1.414(4)
O3 C38 1.426(4)
C1 C2 1.400(5)
C1 C4 1.535(5)
C2 C3 1.414(5)
C2 H2A 0.9500
C3 C5 1.533(4)
C4 H4A 0.9800
C4 H4B 0.9800
C4 H4C 0.9800
C5 H5A 0.9800
C5 H5B 0.9800
C5 H5C 0.9800
C6 C7 1.514(4)
C6 H6A 0.9900
C6 H6B 0.9900
C7 C12 1.388(4)
C7 C8 1.394(4)
C8 C9 1.385(4)
C8 H8A 0.9500
C9 C10 1.381(4)
C9 H9A 0.9500
C10 C11 1.385(5)
C10 C13 1.509(4)
C11 C12 1.378(4)
C11 H11A 0.9500
C12 H12A 0.9500
C13 H13A 0.9900
C13 H13B 0.9900
C14 C15 1.397(5)
C14 C17 1.520(5)
C15 C16 1.406(5)
C15 H15A 0.9500
C16 C18 1.524(5)
C17 H17A 0.9800
C17 H17B 0.9800
C17 H17C 0.9800
C18 H18A 0.9800
C18 H18B 0.9800
C18 H18C 0.9800
C19 C20 1.510(4)
C19 H19A 0.9900
C19 H19B 0.9900
C20 C25 1.383(4)
C20 C21 1.386(4)
C21 C22 1.383(5)
C21 H21A 0.9500
C22 C23 1.380(4)
C22 H22A 0.9500
C23 C24 1.389(4)
C23 C26 1.515(4)
C24 C25 1.393(4)
C24 H24A 0.9500
C25 H25A 0.9500
C26 H26A 0.9900
C26 H26B 0.9900
C27 C28 1.466(6)
C27 H27A 0.9900
C27 H27B 0.9900
C28 C29 1.484(7)
C28 H28A 0.9900
C28 H28B 0.9900
C29 C30 1.471(6)
C29 H29A 0.9900
C29 H29B 0.9900
C30 H30A 0.9900
C30 H30B 0.9900
C31 C32 1.466(7)
C31 H31A 0.9900
C31 H31B 0.9900
C32 C33 1.477(8)
C32 H32A 0.9900
C32 H32B 0.9900
C33 C34 1.481(7)
C33 H33A 0.9900
C33 H33B 0.9900
C34 H34A 0.9900
C34 H34B 0.9900
C35 C36 1.497(6)
C35 H35A 0.9900
C35 H35B 0.9900
C36 C37 1.503(5)
C36 H36A 0.9900
C36 H36B 0.9900
C37 C38 1.488(5)
C37 H37A 0.9900
C37 H37B 0.9900
C38 H38A 0.9900
C38 H38B 0.9900

loop_
_geom_torsion_atom_site_label_1
_geom_torsion_atom_site_label_2
_geom_torsion_atom_site_label_3
_geom_torsion_atom_site_label_4
_geom_torsion
N2 Li1 N1 C1 28.3(4)
O2 Li1 N1 C1 167.0(3)
O1 Li1 N1 C1 -80.6(3)
C3 Li1 N1 C1 15.3(3)
N2 Li1 N1 C26 -147.2(2)
O2 Li1 N1 C26 -8.5(4)
O1 Li1 N1 C26 103.9(3)
C3 Li1 N1 C26 -160.2(2)
N1 Li1 N2 C3 -31.4(3)
O2 Li1 N2 C3 -167.7(3)
O1 Li1 N2 C3 84.0(3)
N1 Li1 N2 C6 154.2(2)
O2 Li1 N2 C6 17.9(5)
O1 Li1 N2 C6 -90.5(3)
C3 Li1 N2 C6 -174.4(4)
N4 Li2 N3 C16 -25.2(3)
O3 Li2 N3 C16 117.5(3)
N4 Li2 N3 C19 164.1(2)
O3 Li2 N3 C19 -53.2(4)
O3 Li2 N4 C14 -116.7(4)
N3 Li2 N4 C14 20.9(4)
O3 Li2 N4 C13 57.9(5)
N3 Li2 N4 C13 -164.5(2)
N2 Li1 O1 C30 -125.5(3)
N1 Li1 O1 C30 -20.0(4)
O2 Li1 O1 C30 106.4(3)
C3 Li1 O1 C30 -100.4(3)
N2 Li1 O1 C27 9.9(4)
N1 Li1 O1 C27 115.4(4)
O2 Li1 O1 C27 -118.2(3)
C3 Li1 O1 C27 35.0(4)
N2 Li1 O2 C31 169.2(3)
N1 Li1 O2 C31 41.4(5)
O1 Li1 O2 C31 -78.9(4)
C3 Li1 O2 C31 159.3(5)
N2 Li1 O2 C34 -59.0(5)
N1 Li1 O2 C34 173.3(3)
O1 Li1 O2 C34 52.9(4)
C3 Li1 O2 C34 -68.9(6)
N4 Li2 O3 C35 -41.7(6)
N3 Li2 O3 C35 -172.1(4)
N4 Li2 O3 C38 143.7(4)
N3 Li2 O3 C38 13.3(5)
C26 N1 C1 C2 166.2(3)
Li1 N1 C1 C2 -9.5(4)
C26 N1 C1 C4 -11.4(4)
Li1 N1 C1 C4 173.0(3)
N1 C1 C2 C3 -16.6(5)
C4 C1 C2 C3 161.1(3)
C6 N2 C3 C2 -169.2(3)
Li1 N2 C3 C2 16.2(4)
C6 N2 C3 C5 8.3(4)
Li1 N2 C3 C5 -166.2(3)
C6 N2 C3 Li1 174.5(4)
C1 C2 C3 N2 12.6(5)
C1 C2 C3 C5 -165.1(3)
C1 C2 C3 Li1 22.5(3)
N1 Li1 C3 N2 148.1(4)
O2 Li1 C3 N2 19.6(5)
O1 Li1 C3 N2 -101.3(3)
N2 Li1 C3 C2 -166.5(4)
N1 Li1 C3 C2 -18.4(2)
O2 Li1 C3 C2 -146.9(5)
O1 Li1 C3 C2 92.1(2)
N2 Li1 C3 C5 31.0(6)
N1 Li1 C3 C5 179.2(6)
O2 Li1 C3 C5 50.7(9)
O1 Li1 C3 C5 -70.3(7)
C3 N2 C6 C7 98.0(3)
Li1 N2 C6 C7 -87.8(3)
N2 C6 C7 C12 152.9(3)
N2 C6 C7 C8 -26.3(4)
C12 C7 C8 C9 0.1(4)
C6 C7 C8 C9 179.3(3)
C7 C8 C9 C10 -0.8(5)
C8 C9 C10 C11 1.8(4)
C8 C9 C10 C13 -177.9(3)
C9 C10 C11 C12 -2.1(4)
C13 C10 C11 C12 177.6(3)
C10 C11 C12 C7 1.4(5)
C8 C7 C12 C11 -0.4(5)
C6 C7 C12 C11 -179.6(3)
C14 N4 C13 C10 -164.2(3)
Li2 N4 C13 C10 21.0(4)
C9 C10 C13 N4 51.2(4)
C11 C10 C13 N4 -128.4(3)
C13 N4 C14 C15 178.5(3)
Li2 N4 C14 C15 -6.7(5)
C13 N4 C14 C17 -1.8(4)
Li2 N4 C14 C17 172.9(3)
N4 C14 C15 C16 -10.9(5)
C17 C14 C15 C16 169.4(3)
C19 N3 C16 C15 -172.9(3)
Li2 N3 C16 C15 16.1(4)
C19 N3 C16 C18 5.1(4)
Li2 N3 C16 C18 -165.9(3)
C14 C15 C16 N3 5.3(5)
C14 C15 C16 C18 -172.7(3)
C16 N3 C19 C20 165.8(2)
Li2 N3 C19 C20 -23.5(4)
N3 C19 C20 C25 -34.4(4)
N3 C19 C20 C21 146.1(3)
C25 C20 C21 C22 -0.5(4)
C19 C20 C21 C22 179.1(3)
C20 C21 C22 C23 1.1(5)
C21 C22 C23 C24 -0.4(4)
C21 C22 C23 C26 180.0(3)
C22 C23 C24 C25 -0.9(4)
C26 C23 C24 C25 178.8(3)
C21 C20 C25 C24 -0.8(4)
C19 C20 C25 C24 179.7(3)
C23 C24 C25 C20 1.5(5)
C1 N1 C26 C23 -99.1(3)
Li1 N1 C26 C23 76.3(3)
C22 C23 C26 N1 -160.2(3)
C24 C23 C26 N1 20.2(4)
C30 O1 C27 C28 2.0(5)
Li1 O1 C27 C28 -135.9(4)
O1 C27 C28 C29 16.4(6)
C27 C28 C29 C30 -28.2(6)
C27 O1 C30 C29 -19.9(5)
Li1 O1 C30 C29 121.3(4)
C28 C29 C30 O1 30.1(5)
C34 O2 C31 C32 14.7(6)
Li1 O2 C31 C32 148.2(4)
O2 C31 C32 C33 -31.0(6)
C31 C32 C33 C34 35.7(7)
C31 O2 C34 C33 7.9(6)
Li1 O2 C34 C33 -128.4(4)
C32 C33 C34 O2 -27.3(6)
C38 O3 C35 C36 -31.9(5)
Li2 O3 C35 C36 152.9(3)
O3 C35 C36 C37 23.5(5)
C35 C36 C37 C38 -6.9(5)
C35 O3 C38 C37 27.6(5)
Li2 O3 C38 C37 -156.7(3)
C36 C37 C38 O3 -12.0(5)
